data_4348410
loop_
_publ_author_name
'Zeng, Xianghua'
'Yao, Xiaojing'
'Zhang, Junyong'
'Zhang, Qi'
'Wu, Wenqian'
'Chai, Aihua'
'Wang, Jinlan'
'Zeng, Qingdao'
'Xie, Jingli'

_publ_section_title
;
 Construction of a series of zero-dimensional/one-dimensional crystalline
 Zn--S clusters -- effect of the character of bridging organic ligands on
 structural diversity
;
_journal_issue 2
_journal_name_full 'Inorganic Chemistry Frontiers'
_journal_page_first 164
_journal_paper_doi 10.1039/C4QI00227J
_journal_volume 2
_journal_year 2015
_chemical_formula_sum 'C60 H50 N2 S8 Zn4'
_chemical_formula_weight 1316.98
_space_group_IT_number 14
_space_group_name_Hall '-P 2yn'
_space_group_name_H-M_alt 'P 1 21/n 1'
_symmetry_cell_setting monoclinic
_symmetry_space_group_name_H-M 'P 1 21/n 1'
_atom_sites_solution_hydrogens geom
_atom_sites_solution_primary direct
_atom_sites_solution_secondary difmap
_audit_creation_method SHELXL-97
_audit_update_record
;
2014-12-01 deposited with the CCDC.
2014-12-19 downloaded from the CCDC.
;
_cell_angle_alpha 90.00
_cell_angle_beta 105.480(2)
_cell_angle_gamma 90.00
_cell_formula_units_Z 4
_cell_length_a 13.3661(2)
_cell_length_b 24.0675(3)
_cell_length_c 19.0210(4)
_cell_measurement_temperature 150(2)
_cell_measurement_theta_max 29.25
_cell_measurement_theta_min 2.79
_cell_volume 5896.87(18)
_computing_structure_refinement 'SHELXL-97 (Sheldrick, 1997)'
_computing_structure_solution 'SHELXS-97 (Sheldrick, 1990)'
_diffrn_ambient_temperature 150(2)
_diffrn_measured_fraction_theta_full 0.999
_diffrn_measured_fraction_theta_max 0.999
_diffrn_measurement_device_type 'Xcalibur, Atlas, Gemini ultra'
_diffrn_measurement_method '\w scans'
_diffrn_radiation_monochromator graphite
_diffrn_radiation_source 'fine-focus sealed tube'
_diffrn_radiation_type MoK\a
_diffrn_radiation_wavelength 0.71073
_diffrn_reflns_av_R_equivalents 0.0510
_diffrn_reflns_av_sigmaI/netI 0.0454
_diffrn_reflns_limit_h_max 16
_diffrn_reflns_limit_h_min -16
_diffrn_reflns_limit_k_max 29
_diffrn_reflns_limit_k_min -29
_diffrn_reflns_limit_l_max 23
_diffrn_reflns_limit_l_min -23
_diffrn_reflns_number 50265
_diffrn_reflns_theta_full 26.00
_diffrn_reflns_theta_max 26.00
_diffrn_reflns_theta_min 2.79
_exptl_absorpt_coefficient_mu 1.930
_exptl_absorpt_correction_T_max 0.646
_exptl_absorpt_correction_T_min 0.346
_exptl_absorpt_correction_type analytical'
_exptl_absorpt_process_details
;
CrysAlisPro, Agilent Technologies,
Version 1.171.35.11 (release 16-05-2011 CrysAlis171 .NET)
(compiled May 16 2011,17:55:39)
Analytical numeric absorption correction using a multifaceted crystal
			model based on expressions derived by R.C. Clark & J.S. Reid.
(Clark, R. C. & Reid, J. S. (1995). Acta Cryst. A51, 887-897)
;
_exptl_crystal_colour pale-green
_exptl_crystal_density_diffrn 1.483
_exptl_crystal_density_method 'not measured'
_exptl_crystal_description block
_exptl_crystal_F_000 2688
_exptl_crystal_size_max 0.29
_exptl_crystal_size_mid 0.18
_exptl_crystal_size_min 0.11
_refine_diff_density_max 0.391
_refine_diff_density_min -0.327
_refine_diff_density_rms 0.072
_refine_ls_extinction_method none
_refine_ls_goodness_of_fit_ref 1.032
_refine_ls_hydrogen_treatment constr
_refine_ls_matrix_type full
_refine_ls_number_parameters 667
_refine_ls_number_reflns 11583
_refine_ls_number_restraints 0
_refine_ls_restrained_S_all 1.032
_refine_ls_R_factor_all 0.0548
_refine_ls_R_factor_gt 0.0334
_refine_ls_shift/su_max 0.001
_refine_ls_shift/su_mean 0.000
_refine_ls_structure_factor_coef Fsqd
_refine_ls_weighting_details 'calc w=1/[\s^2^(Fo^2^)+(0.0248P)^2^+2.8395P] where P=(Fo^2^+2Fc^2^)/3'
_refine_ls_weighting_scheme calc
_refine_ls_wR_factor_gt 0.0641
_refine_ls_wR_factor_ref 0.0726
_reflns_number_gt 8904
_reflns_number_total 11583
_reflns_threshold_expression >2sigma(I)
_cod_data_source_file c4qi00227j2.cif
_cod_data_source_block 8
_cod_depositor_comments
;
The following automatic conversions were performed:

data item '_symmetry_cell_setting' value 'Monoclinic' was changed to
'monoclinic' in accordance with the
/home/saulius/struct/COD-crude-data/automatic-downloads/DataCite-retrospective/RSC/depositions/lib/dictionaries/cif_core.dic
dictionary named 'cif_core.dic' version 2.4.2 last updated on
2011-04-26.

Automatic conversion script
Id: cif_fix_values 6909 2019-04-08 15:41:33Z antanas 
;
_cod_original_cell_volume 5896.87(17)
_cod_original_sg_symbol_H-M P2(1)/n
_cod_database_code 4348410

loop_
_symmetry_equiv_pos_as_xyz
'x, y, z'
'-x+1/2, y+1/2, -z+1/2'
'-x, -y, -z'
'x-1/2, -y-1/2, z-1/2'

loop_
_atom_site_label
_atom_site_type_symbol
_atom_site_fract_x
_atom_site_fract_y
_atom_site_fract_z
_atom_site_U_iso_or_equiv
_atom_site_adp_type
_atom_site_occupancy
_atom_site_symmetry_multiplicity
_atom_site_calc_flag
_atom_site_refinement_flags
Zn1 Zn -0.05897(2) 0.312464(13) 0.123499(17) 0.02322(8) Uani 1 1 d .
Zn2 Zn 0.16292(2) 0.203051(13) 0.115300(17) 0.02294(8) Uani 1 1 d .
Zn3 Zn 0.20792(2) 0.320468(12) 0.261545(17) 0.02130(8) Uani 1 1 d .
Zn4 Zn 0.04506(2) 0.206111(12) 0.275630(16) 0.02120(8) Uani 1 1 d .
S1 S -0.19413(6) 0.36204(3) 0.05540(5) 0.0403(2) Uani 1 1 d .
S2 S 0.05945(5) 0.37040(3) 0.20749(4) 0.02396(16) Uani 1 1 d .
S3 S -0.10456(5) 0.23888(3) 0.19644(4) 0.02308(15) Uani 1 1 d .
S4 S 0.00958(5) 0.24903(3) 0.05311(4) 0.02500(16) Uani 1 1 d .
S5 S 0.21894(5) 0.15889(3) 0.02767(4) 0.02865(17) Uani 1 1 d .
S6 S 0.28940(5) 0.26100(3) 0.19807(4) 0.02515(16) Uani 1 1 d .
S7 S 0.13648(5) 0.14968(3) 0.21268(4) 0.02400(16) Uani 1 1 d .
S8 S 0.17872(5) 0.25857(3) 0.34961(4) 0.02190(15) Uani 1 1 d .
N1 N 0.30745(16) 0.37388(9) 0.32913(12) 0.0240(5) Uani 1 1 d .
N2 N 0.01152(16) 0.14730(9) 0.34271(12) 0.0223(5) Uani 1 1 d .
C1 C -0.1961(2) 0.41612(13) 0.11790(18) 0.0373(8) Uani 1 1 d .
C2 C -0.1427(2) 0.46491(13) 0.11722(19) 0.0436(8) Uani 1 1 d .
H2 H -0.1066 0.4702 0.0822 0.052 Uiso 1 1 calc R
C3 C -0.1422(3) 0.50634(16) 0.1681(3) 0.0640(12) Uani 1 1 d .
H3 H -0.1065 0.5392 0.1661 0.077 Uiso 1 1 calc R
C4 C -0.1923(4) 0.5000(2) 0.2203(3) 0.0859(17) Uani 1 1 d .
H4 H -0.1898 0.5275 0.2551 0.103 Uiso 1 1 calc R
C5 C -0.2470(4) 0.4519(3) 0.2209(3) 0.1021(18) Uani 1 1 d .
H5 H -0.2829 0.4471 0.2561 0.123 Uiso 1 1 calc R
C6 C -0.2498(3) 0.41054(18) 0.1700(3) 0.0714(13) Uani 1 1 d .
H6 H -0.2884 0.3785 0.1710 0.086 Uiso 1 1 calc R
C7 C 0.1028(2) 0.42309(11) 0.15621(16) 0.0255(6) Uani 1 1 d .
C8 C 0.1113(3) 0.41352(13) 0.08713(19) 0.0454(9) Uani 1 1 d .
H8 H 0.0971 0.3784 0.0665 0.055 Uiso 1 1 calc R
C9 C 0.1409(3) 0.45626(16) 0.0478(2) 0.0649(12) Uani 1 1 d .
H9 H 0.1469 0.4496 0.0009 0.078 Uiso 1 1 calc R
C10 C 0.1616(3) 0.50864(15) 0.0781(2) 0.0594(11) Uani 1 1 d .
H10 H 0.1810 0.5373 0.0516 0.071 Uiso 1 1 calc R
C11 C 0.1534(3) 0.51791(13) 0.1468(2) 0.0533(10) Uani 1 1 d .
H11 H 0.1676 0.5530 0.1674 0.064 Uiso 1 1 calc R
C12 C 0.1242(3) 0.47558(12) 0.18638(18) 0.0418(8) Uani 1 1 d .
H12 H 0.1188 0.4824 0.2334 0.050 Uiso 1 1 calc R
C13 C -0.1868(2) 0.26302(11) 0.25015(15) 0.0251(6) Uani 1 1 d .
C14 C -0.2899(2) 0.27377(14) 0.21583(17) 0.0392(8) Uani 1 1 d .
H14 H -0.3151 0.2690 0.1657 0.047 Uiso 1 1 calc R
C15 C -0.3557(2) 0.29177(15) 0.25676(19) 0.0471(9) Uani 1 1 d .
H15 H -0.4250 0.2989 0.2336 0.056 Uiso 1 1 calc R
C16 C -0.3199(2) 0.29907(14) 0.33049(18) 0.0435(8) Uani 1 1 d .
H16 H -0.3643 0.3118 0.3572 0.052 Uiso 1 1 calc R
C17 C -0.2180(2) 0.28746(14) 0.36469(18) 0.0429(8) Uani 1 1 d .
H17 H -0.1935 0.2919 0.4149 0.052 Uiso 1 1 calc R
C18 C -0.1518(2) 0.26930(13) 0.32499(16) 0.0339(7) Uani 1 1 d .
H18 H -0.0831 0.2612 0.3487 0.041 Uiso 1 1 calc R
C19 C 0.0365(2) 0.28489(11) -0.02186(15) 0.0277(7) Uani 1 1 d .
C20 C 0.1365(2) 0.29948(12) -0.02316(18) 0.0364(7) Uani 1 1 d .
H20 H 0.1923 0.2915 0.0166 0.044 Uiso 1 1 calc R
C21 C 0.1530(3) 0.32581(14) -0.0834(2) 0.0522(10) Uani 1 1 d .
H21 H 0.2201 0.3357 -0.0837 0.063 Uiso 1 1 calc R
C22 C 0.0716(4) 0.33767(14) -0.1430(2) 0.0604(11) Uani 1 1 d .
H22 H 0.0838 0.3548 -0.1837 0.072 Uiso 1 1 calc R
C23 C -0.0277(4) 0.32395(15) -0.14193(19) 0.0607(11) Uani 1 1 d .
H23 H -0.0832 0.3324 -0.1818 0.073 Uiso 1 1 calc R
C24 C -0.0456(3) 0.29743(13) -0.08113(17) 0.0437(8) Uani 1 1 d .
H24 H -0.1130 0.2882 -0.0806 0.052 Uiso 1 1 calc R
C25 C 0.3074(2) 0.10591(11) 0.06796(16) 0.0264(6) Uani 1 1 d .
C26 C 0.3627(2) 0.10548(13) 0.14093(17) 0.0358(7) Uani 1 1 d .
H26 H 0.3530 0.1338 0.1717 0.043 Uiso 1 1 calc R
C27 C 0.4325(2) 0.06296(14) 0.1682(2) 0.0460(9) Uani 1 1 d .
H27 H 0.4693 0.0632 0.2172 0.055 Uiso 1 1 calc R
C28 C 0.4480(3) 0.02045(13) 0.1237(2) 0.0488(9) Uani 1 1 d .
H28 H 0.4945 -0.0080 0.1425 0.059 Uiso 1 1 calc R
C29 C 0.3939(3) 0.02064(13) 0.0510(2) 0.0455(9) Uani 1 1 d .
H29 H 0.4037 -0.0079 0.0206 0.055 Uiso 1 1 calc R
C30 C 0.3249(2) 0.06316(12) 0.02331(18) 0.0346(7) Uani 1 1 d .
H30 H 0.2896 0.0632 -0.0260 0.041 Uiso 1 1 calc R
C31 C 0.3595(2) 0.29883(12) 0.14659(15) 0.0285(7) Uani 1 1 d .
C32 C 0.4119(2) 0.26917(14) 0.10430(17) 0.0385(8) Uani 1 1 d .
H32 H 0.4059 0.2307 0.1009 0.046 Uiso 1 1 calc R
C33 C 0.4730(3) 0.29733(18) 0.06746(19) 0.0541(10) Uani 1 1 d .
H33 H 0.5066 0.2777 0.0384 0.065 Uiso 1 1 calc R
C34 C 0.4843(3) 0.35396(19) 0.0736(2) 0.0697(12) Uani 1 1 d .
H34 H 0.5271 0.3724 0.0499 0.084 Uiso 1 1 calc R
C35 C 0.4319(3) 0.38338(17) 0.1150(3) 0.0692(12) Uani 1 1 d .
H35 H 0.4389 0.4218 0.1187 0.083 Uiso 1 1 calc R
C36 C 0.3690(3) 0.35597(14) 0.1510(2) 0.0479(9) Uani 1 1 d .
H36 H 0.3330 0.3761 0.1781 0.057 Uiso 1 1 calc R
C37 C 0.0383(2) 0.09742(11) 0.18290(15) 0.0266(6) Uani 1 1 d .
C38 C 0.0532(3) 0.04713(12) 0.21959(18) 0.0390(8) Uani 1 1 d .
H38 H 0.1144 0.0403 0.2555 0.047 Uiso 1 1 calc R
C39 C -0.0245(3) 0.00683(14) 0.2022(2) 0.0537(10) Uani 1 1 d .
H39 H -0.0150 -0.0271 0.2266 0.064 Uiso 1 1 calc R
C40 C -0.1148(3) 0.01685(15) 0.1496(2) 0.0545(10) Uani 1 1 d .
H40 H -0.1667 -0.0100 0.1388 0.065 Uiso 1 1 calc R
C41 C -0.1290(3) 0.06666(14) 0.11231(19) 0.0458(9) Uani 1 1 d .
H41 H -0.1901 0.0732 0.0761 0.055 Uiso 1 1 calc R
C42 C -0.0525(2) 0.10685(12) 0.12874(16) 0.0330(7) Uani 1 1 d .
H42 H -0.0620 0.1403 0.1034 0.040 Uiso 1 1 calc R
C43 C 0.1386(2) 0.30023(10) 0.41531(14) 0.0221(6) Uani 1 1 d .
C44 C 0.0604(2) 0.33967(12) 0.39634(16) 0.0303(7) Uani 1 1 d .
H44 H 0.0271 0.3461 0.3475 0.036 Uiso 1 1 calc R
C45 C 0.0321(2) 0.36938(12) 0.45011(18) 0.0375(8) Uani 1 1 d .
H45 H -0.0217 0.3950 0.4371 0.045 Uiso 1 1 calc R
C46 C 0.0822(3) 0.36160(13) 0.52258(18) 0.0425(8) Uani 1 1 d .
H46 H 0.0621 0.3815 0.5585 0.051 Uiso 1 1 calc R
C47 C 0.1623(3) 0.32400(14) 0.54122(17) 0.0463(9) Uani 1 1 d .
H47 H 0.1979 0.3193 0.5900 0.056 Uiso 1 1 calc R
C48 C 0.1905(2) 0.29310(13) 0.48831(16) 0.0364(8) Uani 1 1 d .
H48 H 0.2444 0.2675 0.5017 0.044 Uiso 1 1 calc R
C49 C 0.4066(2) 0.36012(12) 0.35745(17) 0.0337(7) Uani 1 1 d .
H49 H 0.4320 0.3281 0.3410 0.040 Uiso 1 1 calc R
C50 C 0.4728(2) 0.39169(12) 0.41019(17) 0.0360(8) Uani 1 1 d .
H50 H 0.5411 0.3803 0.4293 0.043 Uiso 1 1 calc R
C51 C 0.4388(2) 0.44021(11) 0.43515(15) 0.0247(6) Uani 1 1 d .
C52 C 0.3355(2) 0.45382(12) 0.40609(16) 0.0319(7) Uani 1 1 d .
H52 H 0.3085 0.4858 0.4214 0.038 Uiso 1 1 calc R
C53 C 0.2727(2) 0.41982(12) 0.35440(16) 0.0317(7) Uani 1 1 d .
H53 H 0.2031 0.4293 0.3363 0.038 Uiso 1 1 calc R
C54 C 0.5113(2) 0.47437(11) 0.49028(16) 0.0292(7) Uani 1 1 d .
H54 H 0.5762 0.4597 0.5129 0.035 Uiso 1 1 calc R
C55 C 0.0912(2) 0.12402(11) 0.39205(15) 0.0276(7) Uani 1 1 d .
H55 H 0.1573 0.1389 0.3984 0.033 Uiso 1 1 calc R
C56 C 0.0796(2) 0.07913(11) 0.43354(15) 0.0283(7) Uani 1 1 d .
H56 H 0.1370 0.0639 0.4668 0.034 Uiso 1 1 calc R
C57 C -0.0182(2) 0.05657(11) 0.42572(15) 0.0291(7) Uani 1 1 d .
C58 C -0.1003(2) 0.08103(13) 0.37474(18) 0.0415(8) Uani 1 1 d .
H58 H -0.1673 0.0675 0.3680 0.050 Uiso 1 1 calc R
C59 C -0.0823(2) 0.12524(13) 0.33433(17) 0.0364(8) Uani 1 1 d .
H59 H -0.1380 0.1405 0.2995 0.044 Uiso 1 1 calc R
C60 C -0.0380(2) 0.00994(12) 0.47106(16) 0.0341(7) Uani 1 1 d .
H60 H -0.1035 -0.0062 0.4599 0.041 Uiso 1 1 calc R

loop_
_atom_site_aniso_label
_atom_site_aniso_U_11
_atom_site_aniso_U_22
_atom_site_aniso_U_33
_atom_site_aniso_U_23
_atom_site_aniso_U_13
_atom_site_aniso_U_12
Zn1 0.02247(16) 0.02289(17) 0.02279(17) 0.00298(14) 0.00340(13) 0.00112(13)
Zn2 0.02598(17) 0.02209(17) 0.02245(17) 0.00085(13) 0.00939(13) -0.00030(13)
Zn3 0.02289(16) 0.01963(16) 0.02046(16) -0.00144(13) 0.00417(13) -0.00368(13)
Zn4 0.02500(17) 0.01854(16) 0.02055(16) 0.00291(13) 0.00693(13) -0.00188(13)
S1 0.0388(5) 0.0323(4) 0.0383(5) 0.0028(4) -0.0094(4) 0.0085(3)
S2 0.0246(4) 0.0228(4) 0.0231(4) 0.0026(3) 0.0038(3) -0.0009(3)
S3 0.0233(3) 0.0247(4) 0.0219(3) 0.0027(3) 0.0070(3) 0.0004(3)
S4 0.0261(4) 0.0264(4) 0.0231(4) 0.0026(3) 0.0077(3) 0.0008(3)
S5 0.0312(4) 0.0348(4) 0.0203(4) -0.0026(3) 0.0073(3) 0.0035(3)
S6 0.0265(4) 0.0260(4) 0.0246(4) -0.0022(3) 0.0096(3) -0.0043(3)
S7 0.0286(4) 0.0204(3) 0.0250(4) 0.0017(3) 0.0106(3) -0.0007(3)
S8 0.0250(3) 0.0197(3) 0.0208(3) 0.0009(3) 0.0059(3) -0.0007(3)
N1 0.0241(12) 0.0218(12) 0.0253(13) -0.0005(10) 0.0053(10) -0.0031(9)
N2 0.0241(12) 0.0227(12) 0.0218(12) 0.0036(10) 0.0089(10) -0.0028(10)
C1 0.0319(17) 0.0354(18) 0.042(2) 0.0095(15) 0.0049(15) 0.0131(14)
C2 0.0427(19) 0.0372(19) 0.045(2) 0.0016(16) 0.0022(16) 0.0070(15)
C3 0.059(3) 0.041(2) 0.076(3) -0.009(2) -0.011(2) 0.0141(19)
C4 0.089(4) 0.082(4) 0.077(4) -0.031(3) 0.005(3) 0.044(3)
C5 0.124(5) 0.107(4) 0.100(4) -0.007(4) 0.073(4) 0.034(4)
C6 0.078(3) 0.055(3) 0.097(4) 0.002(3) 0.051(3) 0.011(2)
C7 0.0246(14) 0.0208(14) 0.0300(16) 0.0032(12) 0.0057(12) 0.0005(11)
C8 0.072(2) 0.0274(17) 0.044(2) 0.0015(16) 0.0266(18) -0.0057(16)
C9 0.107(3) 0.049(2) 0.052(2) 0.007(2) 0.044(2) -0.013(2)
C10 0.075(3) 0.042(2) 0.063(3) 0.018(2) 0.023(2) -0.0187(19)
C11 0.072(3) 0.0249(17) 0.057(3) 0.0025(17) 0.007(2) -0.0173(16)
C12 0.060(2) 0.0275(17) 0.0351(19) -0.0001(14) 0.0085(16) -0.0056(15)
C13 0.0234(14) 0.0262(15) 0.0276(15) 0.0021(13) 0.0104(12) -0.0018(12)
C14 0.0258(16) 0.063(2) 0.0261(17) 0.0008(16) 0.0026(13) 0.0070(15)
C15 0.0238(16) 0.076(3) 0.041(2) -0.0011(19) 0.0076(15) 0.0109(16)
C16 0.0341(18) 0.062(2) 0.040(2) -0.0048(17) 0.0205(15) 0.0067(16)
C17 0.0371(18) 0.064(2) 0.0297(17) -0.0102(16) 0.0119(15) 0.0033(16)
C18 0.0247(15) 0.0483(19) 0.0280(16) -0.0029(15) 0.0059(13) 0.0013(14)
C19 0.0409(17) 0.0197(14) 0.0219(15) -0.0005(12) 0.0074(13) 0.0002(12)
C20 0.0396(18) 0.0339(17) 0.0410(19) 0.0062(15) 0.0199(15) 0.0013(14)
C21 0.072(3) 0.040(2) 0.058(3) 0.0121(18) 0.041(2) 0.0021(18)
C22 0.114(4) 0.035(2) 0.042(2) 0.0044(17) 0.039(2) 0.000(2)
C23 0.099(3) 0.045(2) 0.0252(19) 0.0073(17) -0.006(2) -0.003(2)
C24 0.051(2) 0.0411(19) 0.0314(18) 0.0019(15) -0.0014(15) -0.0095(16)
C25 0.0264(15) 0.0234(15) 0.0332(17) -0.0012(13) 0.0145(13) -0.0048(12)
C26 0.0418(18) 0.0343(17) 0.0330(18) 0.0033(14) 0.0127(15) 0.0064(14)
C27 0.047(2) 0.045(2) 0.045(2) 0.0115(17) 0.0119(16) 0.0110(16)
C28 0.049(2) 0.0302(18) 0.071(3) 0.0121(18) 0.023(2) 0.0119(15)
C29 0.050(2) 0.0254(17) 0.070(3) -0.0083(17) 0.0313(19) -0.0014(15)
C30 0.0364(17) 0.0334(17) 0.0388(19) -0.0089(15) 0.0186(14) -0.0076(14)
C31 0.0208(14) 0.0383(17) 0.0258(15) 0.0053(13) 0.0053(12) -0.0051(13)
C32 0.0299(17) 0.053(2) 0.0328(18) -0.0025(16) 0.0087(14) -0.0038(15)
C33 0.0361(19) 0.092(3) 0.038(2) 0.007(2) 0.0172(16) -0.0010(19)
C34 0.072(3) 0.080(3) 0.066(3) 0.027(3) 0.035(2) -0.014(2)
C35 0.079(3) 0.054(3) 0.086(3) 0.028(2) 0.042(3) -0.005(2)
C36 0.052(2) 0.043(2) 0.057(2) 0.0130(18) 0.0280(18) -0.0036(16)
C37 0.0386(16) 0.0213(14) 0.0256(15) -0.0063(12) 0.0187(13) -0.0054(12)
C38 0.056(2) 0.0262(16) 0.0390(19) 0.0009(14) 0.0207(16) -0.0073(15)
C39 0.092(3) 0.0286(18) 0.051(2) -0.0023(17) 0.037(2) -0.0201(19)
C40 0.073(3) 0.051(2) 0.049(2) -0.0216(19) 0.033(2) -0.037(2)
C41 0.045(2) 0.051(2) 0.046(2) -0.0183(18) 0.0192(16) -0.0162(17)
C42 0.0420(18) 0.0282(16) 0.0338(17) -0.0077(14) 0.0187(15) -0.0040(14)
C43 0.0272(14) 0.0190(14) 0.0214(14) -0.0015(11) 0.0086(12) -0.0032(11)
C44 0.0348(16) 0.0313(16) 0.0255(16) 0.0034(13) 0.0092(13) 0.0027(13)
C45 0.0446(19) 0.0309(17) 0.042(2) 0.0026(15) 0.0195(16) 0.0093(14)
C46 0.062(2) 0.0364(18) 0.0343(19) -0.0052(15) 0.0225(17) 0.0009(16)
C47 0.064(2) 0.053(2) 0.0186(16) -0.0030(15) 0.0045(15) 0.0082(18)
C48 0.0425(18) 0.0348(17) 0.0292(17) 0.0030(14) 0.0047(14) 0.0081(14)
C49 0.0297(16) 0.0221(15) 0.0446(19) -0.0092(14) 0.0019(14) 0.0026(12)
C50 0.0260(15) 0.0286(16) 0.045(2) -0.0072(15) -0.0050(14) 0.0025(13)
C51 0.0272(15) 0.0237(15) 0.0233(15) -0.0012(12) 0.0068(12) -0.0060(12)
C52 0.0297(16) 0.0271(16) 0.0369(18) -0.0113(14) 0.0052(13) 0.0001(12)
C53 0.0221(15) 0.0337(17) 0.0365(18) -0.0075(14) 0.0026(13) 0.0021(13)
C54 0.0284(15) 0.0294(15) 0.0274(16) -0.0042(13) 0.0029(12) -0.0063(13)
C55 0.0272(15) 0.0279(15) 0.0285(16) 0.0034(13) 0.0086(13) -0.0035(12)
C56 0.0309(16) 0.0277(15) 0.0258(15) 0.0085(13) 0.0065(13) -0.0012(12)
C57 0.0362(16) 0.0254(15) 0.0265(16) 0.0024(13) 0.0099(13) -0.0085(13)
C58 0.0313(17) 0.047(2) 0.042(2) 0.0168(16) 0.0024(15) -0.0150(15)
C59 0.0276(16) 0.0399(18) 0.0378(18) 0.0151(15) 0.0019(14) -0.0068(14)
C60 0.0370(17) 0.0290(16) 0.0352(18) 0.0069(14) 0.0078(13) -0.0105(13)

loop_
_atom_type_symbol
_atom_type_description
_atom_type_scat_dispersion_real
_atom_type_scat_dispersion_imag
_atom_type_scat_source
C C 0.0033 0.0016 'International Tables Vol C Tables 4.2.6.8 and 6.1.1.4'
H H 0.0000 0.0000 'International Tables Vol C Tables 4.2.6.8 and 6.1.1.4'
N N 0.0061 0.0033 'International Tables Vol C Tables 4.2.6.8 and 6.1.1.4'
S S 0.1246 0.1234 'International Tables Vol C Tables 4.2.6.8 and 6.1.1.4'
Zn Zn 0.2839 1.4301 'International Tables Vol C Tables 4.2.6.8 and 6.1.1.4'

loop_
_geom_angle_atom_site_label_1
_geom_angle_atom_site_label_2
_geom_angle_atom_site_label_3
_geom_angle
_geom_angle_site_symmetry_1
S1 Zn1 S4 112.73(3) .
S1 Zn1 S2 111.23(3) .
S4 Zn1 S2 117.97(3) .
S1 Zn1 S3 115.38(3) .
S4 Zn1 S3 92.68(3) .
S2 Zn1 S3 105.53(3) .
S5 Zn2 S4 105.39(3) .
S5 Zn2 S7 118.08(3) .
S4 Zn2 S7 111.00(3) .
S5 Zn2 S6 115.98(3) .
S4 Zn2 S6 114.81(3) .
S7 Zn2 S6 91.61(3) .
N1 Zn3 S2 106.89(6) .
N1 Zn3 S6 113.49(7) .
S2 Zn3 S6 123.70(3) .
N1 Zn3 S8 98.90(7) .
S2 Zn3 S8 111.10(3) .
S6 Zn3 S8 99.78(3) .
N2 Zn4 S3 110.55(6) .
N2 Zn4 S8 105.08(6) .
S3 Zn4 S8 127.08(3) .
N2 Zn4 S7 98.55(6) .
S3 Zn4 S7 110.07(3) .
S8 Zn4 S7 101.61(3) .
C1 S1 Zn1 98.99(9) .
C7 S2 Zn3 104.26(9) .
C7 S2 Zn1 107.70(9) .
Zn3 S2 Zn1 109.41(3) .
C13 S3 Zn4 107.30(9) .
C13 S3 Zn1 112.12(9) .
Zn4 S3 Zn1 108.54(3) .
C19 S4 Zn2 107.16(10) .
C19 S4 Zn1 109.32(9) .
Zn2 S4 Zn1 115.81(3) .
C25 S5 Zn2 109.48(10) .
C31 S6 Zn3 111.11(10) .
C31 S6 Zn2 108.43(10) .
Zn3 S6 Zn2 110.50(3) .
C37 S7 Zn4 97.43(9) .
C37 S7 Zn2 112.57(10) .
Zn4 S7 Zn2 106.98(3) .
C43 S8 Zn4 113.60(9) .
C43 S8 Zn3 106.25(9) .
Zn4 S8 Zn3 99.17(3) .
C49 N1 C53 117.6(2) .
C49 N1 Zn3 120.60(18) .
C53 N1 Zn3 121.13(18) .
C59 N2 C55 117.7(2) .
C59 N2 Zn4 124.09(18) .
C55 N2 Zn4 117.59(18) .
C2 C1 C6 117.5(3) .
C2 C1 S1 121.4(3) .
C6 C1 S1 121.1(3) .
C1 C2 C3 120.8(4) .
C1 C2 H2 119.6 .
C3 C2 H2 119.6 .
C4 C3 C2 121.5(4) .
C4 C3 H3 119.3 .
C2 C3 H3 119.3 .
C3 C4 C5 118.2(5) .
C3 C4 H4 120.9 .
C5 C4 H4 120.9 .
C4 C5 C6 121.2(5) .
C4 C5 H5 119.4 .
C6 C5 H5 119.4 .
C1 C6 C5 120.8(4) .
C1 C6 H6 119.6 .
C5 C6 H6 119.6 .
C8 C7 C12 119.4(3) .
C8 C7 S2 121.8(2) .
C12 C7 S2 118.8(2) .
C7 C8 C9 120.1(3) .
C7 C8 H8 120.0 .
C9 C8 H8 120.0 .
C10 C9 C8 120.3(4) .
C10 C9 H9 119.9 .
C8 C9 H9 119.9 .
C11 C10 C9 119.5(3) .
C11 C10 H10 120.3 .
C9 C10 H10 120.3 .
C10 C11 C12 120.6(3) .
C10 C11 H11 119.7 .
C12 C11 H11 119.7 .
C11 C12 C7 120.2(3) .
C11 C12 H12 119.9 .
C7 C12 H12 119.9 .
C18 C13 C14 119.0(3) .
C18 C13 S3 122.3(2) .
C14 C13 S3 118.6(2) .
C13 C14 C15 119.6(3) .
C13 C14 H14 120.2 .
C15 C14 H14 120.2 .
C16 C15 C14 121.0(3) .
C16 C15 H15 119.5 .
C14 C15 H15 119.5 .
C15 C16 C17 119.4(3) .
C15 C16 H16 120.3 .
C17 C16 H16 120.3 .
C16 C17 C18 120.4(3) .
C16 C17 H17 119.8 .
C18 C17 H17 119.8 .
C17 C18 C13 120.6(3) .
C17 C18 H18 119.7 .
C13 C18 H18 119.7 .
C24 C19 C20 119.3(3) .
C24 C19 S4 118.2(2) .
C20 C19 S4 122.5(2) .
C21 C20 C19 120.0(3) .
C21 C20 H20 120.0 .
C19 C20 H20 120.0 .
C22 C21 C20 121.0(4) .
C22 C21 H21 119.5 .
C20 C21 H21 119.5 .
C23 C22 C21 119.5(4) .
C23 C22 H22 120.2 .
C21 C22 H22 120.2 .
C22 C23 C24 120.1(3) .
C22 C23 H23 119.9 .
C24 C23 H23 119.9 .
C19 C24 C23 120.1(3) .
C19 C24 H24 119.9 .
C23 C24 H24 119.9 .
C26 C25 C30 118.2(3) .
C26 C25 S5 123.7(2) .
C30 C25 S5 118.0(2) .
C25 C26 C27 120.3(3) .
C25 C26 H26 119.8 .
C27 C26 H26 119.8 .
C28 C27 C26 120.9(3) .
C28 C27 H27 119.5 .
C26 C27 H27 119.5 .
C27 C28 C29 119.2(3) .
C27 C28 H28 120.4 .
C29 C28 H28 120.4 .
C28 C29 C30 120.2(3) .
C28 C29 H29 119.9 .
C30 C29 H29 119.9 .
C29 C30 C25 121.1(3) .
C29 C30 H30 119.4 .
C25 C30 H30 119.4 .
C36 C31 C32 119.4(3) .
C36 C31 S6 122.0(2) .
C32 C31 S6 118.4(2) .
C33 C32 C31 119.7(3) .
C33 C32 H32 120.2 .
C31 C32 H32 120.2 .
C34 C33 C32 120.6(4) .
C34 C33 H33 119.7 .
C32 C33 H33 119.7 .
C33 C34 C35 119.8(4) .
C33 C34 H34 120.1 .
C35 C34 H34 120.1 .
C34 C35 C36 120.3(4) .
C34 C35 H35 119.8 .
C36 C35 H35 119.8 .
C31 C36 C35 120.2(4) .
C31 C36 H36 119.9 .
C35 C36 H36 119.9 .
C42 C37 C38 119.9(3) .
C42 C37 S7 122.8(2) .
C38 C37 S7 117.3(2) .
C37 C38 C39 119.4(3) .
C37 C38 H38 120.3 .
C39 C38 H38 120.3 .
C40 C39 C38 120.4(3) .
C40 C39 H39 119.8 .
C38 C39 H39 119.8 .
C39 C40 C41 120.2(3) .
C39 C40 H40 119.9 .
C41 C40 H40 119.9 .
C40 C41 C42 120.0(3) .
C40 C41 H41 120.0 .
C42 C41 H41 120.0 .
C41 C42 C37 120.1(3) .
C41 C42 H42 119.9 .
C37 C42 H42 119.9 .
C44 C43 C48 119.1(3) .
C44 C43 S8 123.1(2) .
C48 C43 S8 117.7(2) .
C45 C44 C43 119.9(3) .
C45 C44 H44 120.1 .
C43 C44 H44 120.1 .
C46 C45 C44 121.0(3) .
C46 C45 H45 119.5 .
C44 C45 H45 119.5 .
C47 C46 C45 119.0(3) .
C47 C46 H46 120.5 .
C45 C46 H46 120.5 .
C46 C47 C48 120.8(3) .
C46 C47 H47 119.6 .
C48 C47 H47 119.6 .
C47 C48 C43 120.1(3) .
C47 C48 H48 120.0 .
C43 C48 H48 120.0 .
N1 C49 C50 122.3(3) .
N1 C49 H49 118.9 .
C50 C49 H49 118.9 .
C49 C50 C51 120.7(3) .
C49 C50 H50 119.6 .
C51 C50 H50 119.6 .
C52 C51 C50 116.6(2) .
C52 C51 C54 123.3(3) .
C50 C51 C54 120.1(2) .
C53 C52 C51 119.8(3) .
C53 C52 H52 120.1 .
C51 C52 H52 120.1 .
N1 C53 C52 122.9(3) .
N1 C53 H53 118.5 .
C52 C53 H53 118.5 .
C54 C54 C51 123.6(3) 3_666
C54 C54 H54 118.2 3_666
C51 C54 H54 118.2 .
N2 C55 C56 122.8(3) .
N2 C55 H55 118.6 .
C56 C55 H55 118.6 .
C55 C56 C57 119.7(3) .
C55 C56 H56 120.1 .
C57 C56 H56 120.1 .
C56 C57 C58 117.1(3) .
C56 C57 C60 123.0(3) .
C58 C57 C60 119.9(3) .
C59 C58 C57 119.8(3) .
C59 C58 H58 120.1 .
C57 C58 H58 120.1 .
N2 C59 C58 122.9(3) .
N2 C59 H59 118.6 .
C58 C59 H59 118.6 .
C60 C60 C57 121.6(3) 3_556
C60 C60 H60 119.2 3_556
C57 C60 H60 119.2 .

loop_
_geom_bond_atom_site_label_1
_geom_bond_atom_site_label_2
_geom_bond_distance
_geom_bond_site_symmetry_2
Zn1 S1 2.2618(8) .
Zn1 S4 2.3702(8) .
Zn1 S2 2.3774(7) .
Zn1 S3 2.4257(7) .
Zn2 S5 2.2660(8) .
Zn2 S4 2.3517(7) .
Zn2 S7 2.3570(8) .
Zn2 S6 2.4210(7) .
Zn3 N1 2.040(2) .
Zn3 S2 2.3131(7) .
Zn3 S6 2.3224(8) .
Zn3 S8 2.3510(7) .
Zn4 N2 2.034(2) .
Zn4 S3 2.2984(7) .
Zn4 S8 2.3289(7) .
Zn4 S7 2.3563(8) .
S1 C1 1.768(3) .
S2 C7 1.788(3) .
S3 C13 1.785(3) .
S4 C19 1.784(3) .
S5 C25 1.768(3) .
S6 C31 1.776(3) .
S7 C37 1.797(3) .
S8 C43 1.793(3) .
N1 C49 1.332(3) .
N1 C53 1.337(3) .
N2 C59 1.331(3) .
N2 C55 1.340(3) .
C1 C2 1.376(4) .
C1 C6 1.377(5) .
C2 C3 1.389(5) .
C2 H2 0.9300 .
C3 C4 1.346(6) .
C3 H3 0.9300 .
C4 C5 1.371(7) .
C4 H4 0.9300 .
C5 C6 1.381(7) .
C5 H5 0.9300 .
C6 H6 0.9300 .
C7 C8 1.368(4) .
C7 C12 1.385(4) .
C8 C9 1.391(5) .
C8 H8 0.9300 .
C9 C10 1.383(5) .
C9 H9 0.9300 .
C10 C11 1.359(5) .
C10 H10 0.9300 .
C11 C12 1.384(5) .
C11 H11 0.9300 .
C12 H12 0.9300 .
C13 C18 1.383(4) .
C13 C14 1.383(4) .
C14 C15 1.390(4) .
C14 H14 0.9300 .
C15 C16 1.367(4) .
C15 H15 0.9300 .
C16 C17 1.372(4) .
C16 H16 0.9300 .
C17 C18 1.379(4) .
C17 H17 0.9300 .
C18 H18 0.9300 .
C19 C24 1.381(4) .
C19 C20 1.389(4) .
C20 C21 1.377(4) .
C20 H20 0.9300 .
C21 C22 1.376(5) .
C21 H21 0.9300 .
C22 C23 1.374(5) .
C22 H22 0.9300 .
C23 C24 1.396(5) .
C23 H23 0.9300 .
C24 H24 0.9300 .
C25 C26 1.388(4) .
C25 C30 1.393(4) .
C26 C27 1.389(4) .
C26 H26 0.9300 .
C27 C28 1.378(5) .
C27 H27 0.9300 .
C28 C29 1.379(5) .
C28 H28 0.9300 .
C29 C30 1.384(4) .
C29 H29 0.9300 .
C30 H30 0.9300 .
C31 C36 1.382(4) .
C31 C32 1.396(4) .
C32 C33 1.387(5) .
C32 H32 0.9300 .
C33 C34 1.373(5) .
C33 H33 0.9300 .
C34 C35 1.380(6) .
C34 H34 0.9300 .
C35 C36 1.385(5) .
C35 H35 0.9300 .
C36 H36 0.9300 .
C37 C42 1.384(4) .
C37 C38 1.385(4) .
C38 C39 1.395(4) .
C38 H38 0.9300 .
C39 C40 1.368(5) .
C39 H39 0.9300 .
C40 C41 1.379(5) .
C40 H40 0.9300 .
C41 C42 1.381(4) .
C41 H41 0.9300 .
C42 H42 0.9300 .
C43 C44 1.386(4) .
C43 C48 1.387(4) .
C44 C45 1.381(4) .
C44 H44 0.9300 .
C45 C46 1.375(4) .
C45 H45 0.9300 .
C46 C47 1.374(4) .
C46 H46 0.9300 .
C47 C48 1.382(4) .
C47 H47 0.9300 .
C48 H48 0.9300 .
C49 C50 1.375(4) .
C49 H49 0.9300 .
C50 C51 1.382(4) .
C50 H50 0.9300 .
C51 C52 1.382(4) .
C51 C54 1.474(4) .
C52 C53 1.379(4) .
C52 H52 0.9300 .
C53 H53 0.9300 .
C54 C54 1.345(5) 3_666
C54 H54 0.9300 .
C55 C56 1.371(4) .
C55 H55 0.9300 .
C56 C57 1.386(4) .
C56 H56 0.9300 .
C57 C58 1.387(4) .
C57 C60 1.482(4) .
C58 C59 1.371(4) .
C58 H58 0.9300 .
C59 H59 0.9300 .
C60 C60 1.369(6) 3_556
C60 H60 0.9300 .
